data_1503771
loop_
_publ_author_name
'Jayanth, Thiruvellore Thatai'
'Zhang, Lei'
'Johnson, Thomas S.'
'Malinakova, Helena C.'

_publ_contact_author
; 
   Prof. Helena C. Malinakova 
   Department of Chemistry -- University of Kansas
   1251 Wescoe Hall Drive, Rm 2010
   Lawrence, Kansas 66045  USA 
   and the
   Center for Methodology and Library Development
        at the University of Kansas
   1501 Wakarusa Drive 
   Lawrence, Kansas 66047  USA 
;
_publ_section_title
;
 Sequential Cu(I)/Pd(0)-catalyzed multicomponent coupling and annulation
 protocol for the synthesis of indenoisoquinolines.
;
_journal_issue 4
_journal_name_full 'Organic letters'
_journal_page_first 815
_journal_page_last 818
_journal_paper_doi 10.1021/ol802755z
_journal_volume 11
_journal_year 2009
_chemical_formula_sum 'C24 H21 N O3 S'
_chemical_formula_weight 403.48
_chemical_name_systematic
; 
 ? 
;
_space_group_IT_number 14
_symmetry_cell_setting monoclinic
_symmetry_space_group_name_Hall '-P 2ybc'
_symmetry_space_group_name_H-M 'P 1 21/c 1'
_atom_sites_solution_hydrogens geom
_atom_sites_solution_primary direct
_atom_sites_solution_secondary difmap
_audit_creation_method SHELXL-97
_cell_angle_alpha 90.00
_cell_angle_beta 93.3590(10)
_cell_angle_gamma 90.00
_cell_formula_units_Z 4
_cell_length_a 9.1318(5)
_cell_length_b 12.3053(7)
_cell_length_c 17.1245(10)
_cell_measurement_reflns_used 8286
_cell_measurement_temperature 100(2)
_cell_measurement_theta_max 29.95
_cell_measurement_theta_min 2.23
_cell_volume 1920.97(19)
_computing_cell_refinement 'Bruker SAINT'
_computing_data_collection 'Bruker SMART'
_computing_data_reduction 'Bruker SAINT'
_computing_molecular_graphics 'Bruker SHELXTL'
_computing_publication_material 'Bruker SHELXTL'
_computing_structure_refinement 'Bruker SHELXTL'
_computing_structure_solution 'Bruker SHELXTL'
_diffrn_ambient_temperature 100(2)
_diffrn_measured_fraction_theta_full 0.998
_diffrn_measured_fraction_theta_max 0.998
_diffrn_measurement_device_type 'Bruker SMART APEX CCD area detector'
_diffrn_measurement_method 'phi and omega scans'
_diffrn_radiation_monochromator graphite
_diffrn_radiation_source 'fine-focus sealed tube'
_diffrn_radiation_type MoK\a
_diffrn_radiation_wavelength 0.71073
_diffrn_reflns_av_R_equivalents 0.0274
_diffrn_reflns_av_sigmaI/netI 0.0257
_diffrn_reflns_limit_h_max 12
_diffrn_reflns_limit_h_min -12
_diffrn_reflns_limit_k_max 17
_diffrn_reflns_limit_k_min -17
_diffrn_reflns_limit_l_max 24
_diffrn_reflns_limit_l_min -24
_diffrn_reflns_number 21697
_diffrn_reflns_theta_full 30.01
_diffrn_reflns_theta_max 30.01
_diffrn_reflns_theta_min 2.38
_diffrn_standards_decay_% 0.00
_exptl_absorpt_coefficient_mu 0.195
_exptl_absorpt_correction_T_max 1.000
_exptl_absorpt_correction_T_min 0.938
_exptl_absorpt_correction_type multi-scan
_exptl_crystal_colour Colorless
_exptl_crystal_density_diffrn 1.395
_exptl_crystal_density_method 'not measured'
_exptl_crystal_description 'Irregular chunk'
_exptl_crystal_F_000 848
_exptl_crystal_size_max 0.34
_exptl_crystal_size_mid 0.26
_exptl_crystal_size_min 0.16
_refine_diff_density_max 0.526
_refine_diff_density_min -0.225
_refine_diff_density_rms 0.069
_refine_ls_extinction_method none
_refine_ls_goodness_of_fit_ref 1.062
_refine_ls_hydrogen_treatment refall
_refine_ls_matrix_type full
_refine_ls_number_parameters 346
_refine_ls_number_reflns 5590
_refine_ls_number_restraints 0
_refine_ls_restrained_S_all 1.062
_refine_ls_R_factor_all 0.0462
_refine_ls_R_factor_gt 0.0411
_refine_ls_shift/su_max 0.000
_refine_ls_shift/su_mean 0.000
_refine_ls_structure_factor_coef Fsqd
_refine_ls_weighting_details 'calc w=1/[\s^2^(Fo^2^)+(0.0718P)^2^+0.3424P] where P=(Fo^2^+2Fc^2^)/3'
_refine_ls_weighting_scheme calc
_refine_ls_wR_factor_gt 0.1087
_refine_ls_wR_factor_ref 0.1124
_reflns_number_gt 4943
_reflns_number_total 5590
_reflns_threshold_expression >2sigma(I)
_cod_data_source_file ol802755z_si_002.cif
_cod_data_source_block k98e_(Cmpd_5j)
_cod_depositor_comments
;
The following automatic conversions were performed:

'_symmetry_cell_setting' value 'Monoclinic' changed to 'monoclinic'
according to /home/saulius/struct/CIF-dictionaries/cif_core.dic
dictionary named 'cif_core.dic' version 2.4.2 from 2011-04-26.

Automatic conversion script
Id: cif_fix_values 1715 2011-07-08 13:25:40Z adriana 
;
_cod_original_sg_symbol_H-M P2(1)/c
_cod_database_code 1503771

loop_
_symmetry_equiv_pos_as_xyz
'x, y, z'
'-x, y+1/2, -z+1/2'
'-x, -y, -z'
'x, -y-1/2, z-1/2'

loop_
_atom_site_label
_atom_site_type_symbol
_atom_site_fract_x
_atom_site_fract_y
_atom_site_fract_z
_atom_site_U_iso_or_equiv
_atom_site_adp_type
_atom_site_occupancy
_atom_site_symmetry_multiplicity
_atom_site_calc_flag
S S -0.23211(3) 0.06850(2) -0.003822(15) 0.01873(9) Uani 1 1 d
O1 O 0.26731(8) 0.06290(6) 0.20266(4) 0.01564(16) Uani 1 1 d
O2 O 0.18548(9) 0.16809(7) 0.29803(5) 0.01912(17) Uani 1 1 d
O3 O -0.19142(9) 0.39300(7) 0.16033(5) 0.02013(17) Uani 1 1 d
N N -0.04643(10) 0.25661(7) 0.11965(5) 0.01441(17) Uani 1 1 d
C1 C -0.14273(11) 0.30002(8) 0.16849(6) 0.01433(19) Uani 1 1 d
C2 C -0.17930(11) 0.23121(8) 0.23654(6) 0.01352(19) Uani 1 1 d
C3 C -0.28482(11) 0.27119(9) 0.28514(6) 0.0166(2) Uani 1 1 d
H3 H -0.3318(16) 0.3355(13) 0.2722(9) 0.023(4) Uiso 1 1 d
C4 C -0.31685(12) 0.21575(9) 0.35254(7) 0.0187(2) Uani 1 1 d
H4 H -0.3945(16) 0.2445(12) 0.3845(9) 0.019(3) Uiso 1 1 d
C5 C -0.24060(12) 0.12097(10) 0.37275(6) 0.0189(2) Uani 1 1 d
H5 H -0.2575(18) 0.0809(13) 0.4208(10) 0.027(4) Uiso 1 1 d
C6 C -0.13413(12) 0.08184(9) 0.32509(6) 0.0167(2) Uani 1 1 d
H6 H -0.0781(17) 0.0191(13) 0.3402(9) 0.024(4) Uiso 1 1 d
C7 C -0.10491(11) 0.13470(8) 0.25555(6) 0.01331(19) Uani 1 1 d
C8 C 0.00919(11) 0.08880(8) 0.20328(6) 0.01245(18) Uani 1 1 d
C9 C -0.01914(11) -0.03476(8) 0.18727(6) 0.01420(19) Uani 1 1 d
H9A H -0.0597(16) -0.0727(11) 0.2333(8) 0.014(3) Uiso 1 1 d
H9B H 0.0711(17) -0.0707(12) 0.1757(9) 0.021(4) Uiso 1 1 d
C10 C -0.12480(11) -0.03217(8) 0.11684(6) 0.01429(19) Uani 1 1 d
C11 C -0.12120(11) 0.06572(8) 0.08046(6) 0.01401(19) Uani 1 1 d
C12 C -0.00931(11) 0.14100(8) 0.11976(6) 0.01287(19) Uani 1 1 d
H12 H 0.0820(16) 0.1353(11) 0.0936(8) 0.015(3) Uiso 1 1 d
C13 C -0.22084(12) -0.10814(9) 0.07792(7) 0.0177(2) Uani 1 1 d
H13 H -0.2396(16) -0.1786(13) 0.0951(9) 0.021(4) Uiso 1 1 d
C14 C -0.28709(13) -0.06405(10) 0.01164(7) 0.0206(2) Uani 1 1 d
H14 H -0.3568(19) -0.0971(14) -0.0243(10) 0.032(4) Uiso 1 1 d
C15 C 0.00012(12) 0.31971(9) 0.05309(6) 0.0166(2) Uani 1 1 d
H15A H -0.0507(17) 0.3876(13) 0.0553(9) 0.023(4) Uiso 1 1 d
H15B H -0.0303(15) 0.2838(12) 0.0043(9) 0.016(3) Uiso 1 1 d
C16 C 0.16461(12) 0.33795(8) 0.05501(6) 0.0152(2) Uani 1 1 d
C17 C 0.25546(12) 0.32353(9) 0.12226(6) 0.0178(2) Uani 1 1 d
H17 H 0.2172(16) 0.3054(12) 0.1730(9) 0.020(3) Uiso 1 1 d
C18 C 0.40684(13) 0.33776(10) 0.11993(8) 0.0229(2) Uani 1 1 d
H18 H 0.4674(18) 0.3276(13) 0.1661(10) 0.027(4) Uiso 1 1 d
C19 C 0.46818(13) 0.36700(10) 0.05079(8) 0.0258(3) Uani 1 1 d
H19 H 0.574(2) 0.3752(15) 0.0543(11) 0.040(5) Uiso 1 1 d
C20 C 0.37740(14) 0.38418(10) -0.01594(7) 0.0241(2) Uani 1 1 d
H20 H 0.4159(19) 0.4071(14) -0.0659(10) 0.032(4) Uiso 1 1 d
C21 C 0.22676(13) 0.37002(9) -0.01406(7) 0.0188(2) Uani 1 1 d
H21 H 0.1657(16) 0.3792(12) -0.0605(9) 0.020(4) Uiso 1 1 d
C22 C 0.16210(11) 0.11122(8) 0.24142(6) 0.01390(19) Uani 1 1 d
C23 C 0.41469(12) 0.07372(9) 0.23941(7) 0.0178(2) Uani 1 1 d
H23A H 0.4171(17) 0.0324(13) 0.2888(9) 0.024(4) Uiso 1 1 d
H23B H 0.4299(18) 0.1481(14) 0.2514(9) 0.027(4) Uiso 1 1 d
C24 C 0.52157(13) 0.02990(11) 0.18371(7) 0.0232(2) Uani 1 1 d
H24A H 0.6171(19) 0.0262(14) 0.2077(10) 0.030(4) Uiso 1 1 d
H24B H 0.496(2) -0.0431(15) 0.1652(11) 0.038(5) Uiso 1 1 d
H24C H 0.5273(19) 0.0762(13) 0.1359(11) 0.030(4) Uiso 1 1 d

loop_
_atom_site_aniso_label
_atom_site_aniso_U_11
_atom_site_aniso_U_22
_atom_site_aniso_U_33
_atom_site_aniso_U_23
_atom_site_aniso_U_13
_atom_site_aniso_U_12
S 0.02029(15) 0.02175(15) 0.01361(14) -0.00068(9) -0.00365(10) 0.00047(10)
O1 0.0103(3) 0.0194(4) 0.0170(4) -0.0025(3) -0.0003(3) -0.0001(3)
O2 0.0179(4) 0.0224(4) 0.0168(4) -0.0045(3) -0.0012(3) -0.0015(3)
O3 0.0234(4) 0.0154(4) 0.0216(4) 0.0013(3) 0.0014(3) 0.0045(3)
N 0.0153(4) 0.0130(4) 0.0151(4) 0.0020(3) 0.0020(3) -0.0004(3)
C1 0.0131(4) 0.0142(4) 0.0154(4) -0.0005(4) -0.0013(3) -0.0008(3)
C2 0.0126(4) 0.0139(4) 0.0140(4) -0.0017(3) 0.0002(3) -0.0017(3)
C3 0.0132(4) 0.0165(5) 0.0200(5) -0.0042(4) 0.0016(4) -0.0003(4)
C4 0.0156(5) 0.0216(5) 0.0191(5) -0.0056(4) 0.0041(4) -0.0033(4)
C5 0.0192(5) 0.0229(5) 0.0148(5) -0.0007(4) 0.0035(4) -0.0043(4)
C6 0.0168(5) 0.0181(5) 0.0151(5) 0.0007(4) 0.0010(4) -0.0017(4)
C7 0.0116(4) 0.0148(4) 0.0135(4) -0.0012(3) 0.0005(3) -0.0018(3)
C8 0.0116(4) 0.0133(4) 0.0124(4) 0.0002(3) 0.0001(3) -0.0006(3)
C9 0.0145(4) 0.0124(4) 0.0155(5) 0.0001(4) -0.0008(3) 0.0001(4)
C10 0.0126(4) 0.0153(4) 0.0149(4) -0.0025(4) 0.0011(3) 0.0006(4)
C11 0.0134(4) 0.0166(5) 0.0119(4) -0.0015(3) -0.0006(3) 0.0008(3)
C12 0.0126(4) 0.0132(4) 0.0127(4) 0.0003(3) 0.0004(3) 0.0003(3)
C13 0.0174(5) 0.0168(5) 0.0190(5) -0.0048(4) 0.0009(4) -0.0016(4)
C14 0.0197(5) 0.0218(5) 0.0198(5) -0.0057(4) -0.0025(4) -0.0023(4)
C15 0.0176(5) 0.0176(5) 0.0144(5) 0.0043(4) 0.0006(4) -0.0013(4)
C16 0.0181(5) 0.0122(4) 0.0154(5) -0.0001(3) 0.0021(4) -0.0016(4)
C17 0.0200(5) 0.0166(5) 0.0170(5) 0.0019(4) 0.0012(4) -0.0029(4)
C18 0.0196(5) 0.0194(5) 0.0291(6) 0.0022(4) -0.0029(4) -0.0030(4)
C19 0.0188(5) 0.0212(5) 0.0381(7) 0.0007(5) 0.0062(5) -0.0035(4)
C20 0.0268(6) 0.0212(5) 0.0254(6) -0.0007(4) 0.0114(5) -0.0045(5)
C21 0.0258(6) 0.0157(5) 0.0152(5) -0.0011(4) 0.0043(4) -0.0026(4)
C22 0.0130(4) 0.0147(4) 0.0139(4) 0.0020(4) 0.0003(3) -0.0003(4)
C23 0.0107(4) 0.0231(5) 0.0194(5) -0.0010(4) -0.0019(4) -0.0007(4)
C24 0.0127(5) 0.0319(6) 0.0252(6) -0.0020(5) 0.0032(4) -0.0015(4)

loop_
_atom_type_symbol
_atom_type_description
_atom_type_scat_dispersion_real
_atom_type_scat_dispersion_imag
_atom_type_scat_source
C C 0.0033 0.0016 'International Tables Vol C Tables 4.2.6.8 and 6.1.1.4'
H H 0.0000 0.0000 'International Tables Vol C Tables 4.2.6.8 and 6.1.1.4'
N N 0.0061 0.0033 'International Tables Vol C Tables 4.2.6.8 and 6.1.1.4'
O O 0.0106 0.0060 'International Tables Vol C Tables 4.2.6.8 and 6.1.1.4'
S S 0.1246 0.1234 'International Tables Vol C Tables 4.2.6.8 and 6.1.1.4'

loop_
_geom_angle_atom_site_label_1
_geom_angle_atom_site_label_2
_geom_angle_atom_site_label_3
_geom_angle
C11 S C14 90.84(5)
C22 O1 C23 114.62(8)
C1 N C12 122.70(8)
C1 N C15 119.96(9)
C12 N C15 116.07(8)
O3 C1 N 122.52(9)
O3 C1 C2 121.26(9)
N C1 C2 116.10(9)
C7 C2 C3 120.18(9)
C7 C2 C1 122.39(9)
C3 C2 C1 117.26(9)
C4 C3 C2 120.56(10)
C4 C3 H3 120.3(9)
C2 C3 H3 119.1(9)
C3 C4 C5 119.50(10)
C3 C4 H4 118.6(9)
C5 C4 H4 121.9(9)
C6 C5 C4 120.06(10)
C6 C5 H5 118.0(10)
C4 C5 H5 122.0(10)
C5 C6 C7 120.93(10)
C5 C6 H6 120.2(9)
C7 C6 H6 118.8(9)
C6 C7 C2 118.69(9)
C6 C7 C8 120.02(9)
C2 C7 C8 121.26(9)
C7 C8 C22 108.72(8)
C7 C8 C9 110.62(8)
C22 C8 C9 112.78(8)
C7 C8 C12 110.10(8)
C22 C8 C12 111.22(8)
C9 C8 C12 103.32(8)
C10 C9 C8 102.26(8)
C10 C9 H9A 113.0(8)
C8 C9 H9A 112.3(8)
C10 C9 H9B 111.2(9)
C8 C9 H9B 110.3(9)
H9A C9 H9B 107.8(12)
C11 C10 C13 113.55(10)
C11 C10 C9 110.86(9)
C13 C10 C9 135.51(10)
C10 C11 C12 111.98(9)
C10 C11 S 112.03(8)
C12 C11 S 135.63(8)
N C12 C11 116.48(8)
N C12 C8 114.35(8)
C11 C12 C8 100.92(8)
N C12 H12 106.0(8)
C11 C12 H12 109.0(8)
C8 C12 H12 110.0(8)
C14 C13 C10 111.06(10)
C14 C13 H13 123.3(9)
C10 C13 H13 125.6(9)
C13 C14 S 112.50(8)
C13 C14 H14 128.0(11)
S C14 H14 119.5(11)
N C15 C16 113.22(9)
N C15 H15A 105.6(9)
C16 C15 H15A 110.6(9)
N C15 H15B 110.4(8)
C16 C15 H15B 108.6(8)
H15A C15 H15B 108.4(12)
C17 C16 C21 118.97(10)
C17 C16 C15 122.74(9)
C21 C16 C15 118.28(10)
C16 C17 C18 120.26(10)
C16 C17 H17 122.4(8)
C18 C17 H17 117.3(8)
C19 C18 C17 120.47(11)
C19 C18 H18 120.2(10)
C17 C18 H18 119.4(10)
C18 C19 C20 119.40(11)
C18 C19 H19 115.1(11)
C20 C19 H19 125.5(11)
C19 C20 C21 120.42(11)
C19 C20 H20 122.2(10)
C21 C20 H20 117.4(10)
C20 C21 C16 120.45(11)
C20 C21 H21 119.9(9)
C16 C21 H21 119.6(9)
O2 C22 O1 123.96(9)
O2 C22 C8 124.20(9)
O1 C22 C8 111.81(8)
O1 C23 C24 108.08(9)
O1 C23 H23A 107.3(9)
C24 C23 H23A 112.1(9)
O1 C23 H23B 107.5(10)
C24 C23 H23B 113.1(10)
H23A C23 H23B 108.5(13)
C23 C24 H24A 111.0(10)
C23 C24 H24B 112.7(11)
H24A C24 H24B 107.0(15)
C23 C24 H24C 112.4(10)
H24A C24 H24C 106.9(14)
H24B C24 H24C 106.3(14)

loop_
_geom_bond_atom_site_label_1
_geom_bond_atom_site_label_2
_geom_bond_distance
S C11 1.7143(11)
S C14 1.7315(12)
O1 C22 1.3386(12)
O1 C23 1.4580(13)
O2 C22 1.2045(13)
O3 C1 1.2324(13)
N C1 1.3581(13)
N C12 1.4625(13)
N C15 1.4627(13)
C1 C2 1.4939(14)
C2 C7 1.3971(14)
C2 C3 1.3990(14)
C3 C4 1.3866(16)
C3 H3 0.921(16)
C4 C5 1.3916(17)
C4 H4 0.987(14)
C5 C6 1.3914(15)
C5 H5 0.980(17)
C6 C7 1.3964(14)
C6 H6 0.954(16)
C7 C8 1.5215(14)
C8 C22 1.5315(14)
C8 C9 1.5638(14)
C8 C12 1.5679(14)
C9 C10 1.5002(14)
C9 H9A 1.005(14)
C9 H9B 0.966(16)
C10 C11 1.3574(14)
C10 C13 1.4208(14)
C11 C12 1.5081(14)
C12 H12 0.972(14)
C13 C14 1.3668(16)
C13 H13 0.934(16)
C14 H14 0.950(18)
C15 C16 1.5172(14)
C15 H15A 0.958(16)
C15 H15B 0.971(15)
C16 C17 1.3908(15)
C16 C21 1.3983(15)
C17 C18 1.3963(16)
C17 H17 0.981(15)
C18 C19 1.3866(18)
C18 H18 0.947(17)
C19 C20 1.3881(19)
C19 H19 0.966(19)
C20 C21 1.3889(17)
C20 H20 0.986(17)
C21 H21 0.950(15)
C23 C24 1.5041(16)
C23 H23A 0.986(16)
C23 H23B 0.947(17)
C24 H24A 0.944(17)
C24 H24B 0.975(19)
C24 H24C 1.001(18)

loop_
_geom_torsion_atom_site_label_1
_geom_torsion_atom_site_label_2
_geom_torsion_atom_site_label_3
_geom_torsion_atom_site_label_4
_geom_torsion
C12 N C1 O3 -168.30(10)
C15 N C1 O3 -1.71(15)
C12 N C1 C2 15.69(14)
C15 N C1 C2 -177.71(9)
O3 C1 C2 C7 -167.54(10)
N C1 C2 C7 8.52(14)
O3 C1 C2 C3 7.66(15)
N C1 C2 C3 -176.28(9)
C7 C2 C3 C4 -0.02(15)
C1 C2 C3 C4 -175.32(9)
C2 C3 C4 C5 1.55(16)
C3 C4 C5 C6 -0.64(16)
C4 C5 C6 C7 -1.82(16)
C5 C6 C7 C2 3.31(16)
C5 C6 C7 C8 -178.40(10)
C3 C2 C7 C6 -2.39(15)
C1 C2 C7 C6 172.67(9)
C3 C2 C7 C8 179.35(9)
C1 C2 C7 C8 -5.59(15)
C6 C7 C8 C22 -74.05(11)
C2 C7 C8 C22 104.18(11)
C6 C7 C8 C9 50.31(12)
C2 C7 C8 C9 -131.46(10)
C6 C7 C8 C12 163.88(9)
C2 C7 C8 C12 -17.89(13)
C7 C8 C9 C10 87.49(9)
C22 C8 C9 C10 -150.51(8)
C12 C8 C9 C10 -30.31(9)
C8 C9 C10 C11 18.46(11)
C8 C9 C10 C13 -165.08(12)
C13 C10 C11 C12 -175.40(9)
C9 C10 C11 C12 1.89(12)
C13 C10 C11 S -1.18(12)
C9 C10 C11 S 176.10(7)
C14 S C11 C10 1.21(9)
C14 S C11 C12 173.53(11)
C1 N C12 C11 76.90(12)
C15 N C12 C11 -90.18(11)
C1 N C12 C8 -40.34(13)
C15 N C12 C8 152.58(9)
C10 C11 C12 N -145.63(9)
S C11 C12 N 42.04(14)
C10 C11 C12 C8 -21.21(11)
S C11 C12 C8 166.46(9)
C7 C8 C12 N 38.59(11)
C22 C8 C12 N -81.98(10)
C9 C8 C12 N 156.76(8)
C7 C8 C12 C11 -87.27(9)
C22 C8 C12 C11 152.16(8)
C9 C8 C12 C11 30.90(9)
C11 C10 C13 C14 0.46(14)
C9 C10 C13 C14 -175.93(11)
C10 C13 C14 S 0.47(13)
C11 S C14 C13 -0.96(9)
C1 N C15 C16 120.79(10)
C12 N C15 C16 -71.76(11)
N C15 C16 C17 -16.87(15)
N C15 C16 C21 162.77(9)
C21 C16 C17 C18 -1.92(16)
C15 C16 C17 C18 177.72(10)
C16 C17 C18 C19 0.38(18)
C17 C18 C19 C20 1.28(18)
C18 C19 C20 C21 -1.37(18)
C19 C20 C21 C16 -0.20(18)
C17 C16 C21 C20 1.84(16)
C15 C16 C21 C20 -177.82(10)
C23 O1 C22 O2 6.78(15)
C23 O1 C22 C8 -175.32(8)
C7 C8 C22 O2 -8.71(14)
C9 C8 C22 O2 -131.78(11)
C12 C8 C22 O2 112.68(11)
C7 C8 C22 O1 173.40(8)
C9 C8 C22 O1 50.33(11)
C12 C8 C22 O1 -65.22(11)
C22 O1 C23 C24 -171.94(9)
